data_4135011
loop_
_publ_author_name
'Karmel, Caleb'
'Hartwig, John F.'

_publ_section_title
;
 Mechanism of the Iridium-Catalyzed Silylation of Aromatic C-H Bonds.
;
_journal_name_full 'Journal of the American Chemical Society'
_journal_paper_doi 10.1021/jacs.0c03301
_journal_year 2020
_chemical_formula_sum 'C46 H70 Ir N2 O7 P Si6'
_chemical_formula_weight 1154.75
_space_group_crystal_system triclinic
_space_group_IT_number 2
_space_group_name_Hall '-P 1'
_space_group_name_H-M_alt 'P -1'
_atom_sites_solution_hydrogens mixed
_atom_sites_solution_primary dual
_audit_creation_method SHELXL-2014/7
_cell_angle_alpha 76.7080(10)
_cell_angle_beta 75.7050(10)
_cell_angle_gamma 81.4550(10)
_cell_formula_units_Z 2
_cell_length_a 12.1998(2)
_cell_length_b 12.3637(2)
_cell_length_c 19.2246(2)
_cell_measurement_reflns_used 38907
_cell_measurement_temperature 100(2)
_cell_measurement_theta_max 31.1940
_cell_measurement_theta_min 3.0260
_cell_volume 2721.69(7)
_computing_cell_refinement 'CrysAlisPro 1.171.40.68a (Rigaku OD, 2019)'
_computing_data_collection 'CrysAlisPro 1.171.40.68a (Rigaku OD, 2019)'
_computing_data_reduction 'CrysAlisPro 1.171.40.68a (Rigaku OD, 2019)'
_computing_structure_refinement 'SHELXL-2014/7 (Sheldrick, 2014)'
_diffrn_ambient_temperature 100(2)
_diffrn_detector_area_resol_mean 5.8140
_diffrn_measured_fraction_theta_full 0.996
_diffrn_measured_fraction_theta_max 0.996
_diffrn_measurement_device_type 'ROD, Synergy Custom DW system, Pilatus 200K'
_diffrn_measurement_method '\w scans'
_diffrn_radiation_type MoK\a
_diffrn_radiation_wavelength 0.71073
_diffrn_reflns_av_R_equivalents 0.0640
_diffrn_reflns_av_unetI/netI 0.0470
_diffrn_reflns_Laue_measured_fraction_full 0.996
_diffrn_reflns_Laue_measured_fraction_max 0.996
_diffrn_reflns_limit_h_max 16
_diffrn_reflns_limit_h_min -16
_diffrn_reflns_limit_k_max 16
_diffrn_reflns_limit_k_min -16
_diffrn_reflns_limit_l_max 25
_diffrn_reflns_limit_l_min -25
_diffrn_reflns_number 65730
_diffrn_reflns_point_group_measured_fraction_full 0.996
_diffrn_reflns_point_group_measured_fraction_max 0.996
_diffrn_reflns_theta_full 28.000
_diffrn_reflns_theta_max 28.282
_diffrn_reflns_theta_min 2.861
_diffrn_source 'Rotating-anode X-ray tube'
_exptl_absorpt_coefficient_mu 2.661
_exptl_absorpt_correction_T_max 1.00000
_exptl_absorpt_correction_T_min 0.74549
_exptl_absorpt_correction_type multi-scan
_exptl_absorpt_process_details
;
PROBLEM: NonSolvent Resd 1  C   Ueq(max) / Ueq(min) Range        6.4 Ratio
RESPONSE: Due to the unresolved minor disorder of atoms C3 and C4, among others
;
_exptl_crystal_colour orange
_exptl_crystal_density_diffrn 1.409
_exptl_crystal_description block
_exptl_crystal_F_000 1184
_exptl_crystal_size_max 0.150
_exptl_crystal_size_mid 0.070
_exptl_crystal_size_min 0.040
_refine_diff_density_max 1.463
_refine_diff_density_min -0.934
_refine_diff_density_rms 0.109
_refine_ls_extinction_method none
_refine_ls_goodness_of_fit_ref 1.023
_refine_ls_hydrogen_treatment mixed
_refine_ls_matrix_type full
_refine_ls_number_parameters 588
_refine_ls_number_reflns 13464
_refine_ls_number_restraints 1
_refine_ls_restrained_S_all 1.024
_refine_ls_R_factor_all 0.0343
_refine_ls_R_factor_gt 0.0271
_refine_ls_shift/su_max 0.003
_refine_ls_shift/su_mean 0.000
_refine_ls_structure_factor_coef Fsqd
_refine_ls_weighting_details 'w=1/[\s^2^(Fo^2^)+(0.0311P)^2^] where P=(Fo^2^+2Fc^2^)/3'
_refine_ls_weighting_scheme calc
_refine_ls_wR_factor_gt 0.0590
_refine_ls_wR_factor_ref 0.0609
_reflns_Friedel_coverage 0.000
_reflns_number_gt 11943
_reflns_number_total 13464
_reflns_threshold_expression 'I > 2\s(I)'
_cod_data_source_file ja0c03301_si_002.cif
_cod_data_source_block Complex_3
_cod_database_code 4135011
_shelx_shelxl_version_number 2014/7
_shelx_space_group_comment
;
The symmetry employed for this shelxl refinement is uniquely defined
by the following loop, which should always be used as a source of
symmetry information in preference to the above space-group names.
They are only intended as comments.
;
_shelx_estimated_absorpt_t_min 0.691
_shelx_estimated_absorpt_t_max 0.901

loop_
_space_group_symop_operation_xyz
'x, y, z'
'-x, -y, -z'

loop_
_atom_site_label
_atom_site_type_symbol
_atom_site_fract_x
_atom_site_fract_y
_atom_site_fract_z
_atom_site_U_iso_or_equiv
_atom_site_adp_type
_atom_site_occupancy
_atom_site_site_symmetry_order
_atom_site_calc_flag
_atom_site_refinement_flags_posn
_atom_site_refinement_flags_adp
_atom_site_refinement_flags_occupancy
_atom_site_disorder_assembly
_atom_site_disorder_group
C1 C 0.2800(2) 0.5978(2) 0.42494(13) 0.0216(5) Uani 1 1 d . . . . .
H1A H 0.2183 0.5542 0.4557 0.032 Uiso 1 1 calc R U . . .
H1B H 0.2927 0.6532 0.4506 0.032 Uiso 1 1 calc R U . . .
H1C H 0.3497 0.5478 0.4148 0.032 Uiso 1 1 calc R U . . .
C2 C 0.4982(2) 0.9095(2) 0.29002(18) 0.0327(7) Uani 1 1 d . . . . .
H2A H 0.4490 0.9725 0.2694 0.049 Uiso 1 1 calc R U . . .
H2B H 0.5779 0.9233 0.2695 0.049 Uiso 1 1 calc R U . . .
H2C H 0.4818 0.9013 0.3434 0.049 Uiso 1 1 calc R U . . .
C3 C 0.5024(3) 0.8016(5) 0.1645(2) 0.0814(17) Uani 1 1 d . . . . .
H3A H 0.4889 0.7344 0.1503 0.122 Uiso 1 1 calc R U . . .
H3B H 0.5820 0.8165 0.1445 0.122 Uiso 1 1 calc R U . . .
H3C H 0.4528 0.8654 0.1453 0.122 Uiso 1 1 calc R U . . .
C4 C 0.5625(3) 0.6581(3) 0.3046(4) 0.0807(18) Uani 1 1 d . . . . .
H4A H 0.5442 0.6465 0.3582 0.121 Uiso 1 1 calc R U . . .
H4B H 0.6425 0.6722 0.2859 0.121 Uiso 1 1 calc R U . . .
H4C H 0.5492 0.5914 0.2897 0.121 Uiso 1 1 calc R U . . .
C5 C 0.1902(2) 0.9428(2) 0.40141(16) 0.0264(6) Uani 1 1 d . . . . .
H5A H 0.2586 0.8989 0.4144 0.040 Uiso 1 1 calc R U . . .
H5B H 0.1619 0.9970 0.4333 0.040 Uiso 1 1 calc R U . . .
H5C H 0.2085 0.9824 0.3502 0.040 Uiso 1 1 calc R U . . .
C6 C -0.0497(2) 0.9302(2) 0.38695(15) 0.0236(5) Uani 1 1 d . . . . .
H6A H -0.0314 0.9657 0.3349 0.035 Uiso 1 1 calc R U . . .
H6B H -0.0767 0.9878 0.4165 0.035 Uiso 1 1 calc R U . . .
H6C H -0.1092 0.8804 0.3956 0.035 Uiso 1 1 calc R U . . .
C7 C 0.0385(3) 0.7787(2) 0.51184(13) 0.0274(6) Uani 1 1 d . . . . .
H7A H -0.0204 0.7290 0.5181 0.041 Uiso 1 1 calc R U . . .
H7B H 0.0090 0.8355 0.5417 0.041 Uiso 1 1 calc R U . . .
H7C H 0.1053 0.7350 0.5274 0.041 Uiso 1 1 calc R U . . .
C8 C 0.1721(2) 0.8802(2) 0.19633(13) 0.0204(5) Uani 1 1 d . . . . .
H8A H 0.1059 0.8878 0.2365 0.031 Uiso 1 1 calc R U . . .
H8B H 0.1636 0.9386 0.1534 0.031 Uiso 1 1 calc R U . . .
H8C H 0.2411 0.8878 0.2115 0.031 Uiso 1 1 calc R U . . .
C9 C 0.2814(3) 0.9695(2) 0.00315(15) 0.0289(6) Uani 1 1 d . . . . .
H9A H 0.2000 0.9904 0.0197 0.043 Uiso 1 1 calc R U . . .
H9B H 0.3072 1.0070 -0.0479 0.043 Uiso 1 1 calc R U . . .
H9C H 0.3234 0.9921 0.0339 0.043 Uiso 1 1 calc R U . . .
C10 C 0.2202(4) 0.7676(3) -0.04155(17) 0.0481(9) Uani 1 1 d . . . . .
H10A H 0.2312 0.6860 -0.0344 0.072 Uiso 1 1 calc R U . . .
H10B H 0.2436 0.8003 -0.0938 0.072 Uiso 1 1 calc R U . . .
H10C H 0.1397 0.7913 -0.0238 0.072 Uiso 1 1 calc R U . . .
C11 C 0.4605(3) 0.7852(3) -0.03086(19) 0.0562(12) Uani 1 1 d . . . . .
H11A H 0.5066 0.8077 -0.0025 0.084 Uiso 1 1 calc R U . . .
H11B H 0.4780 0.8270 -0.0816 0.084 Uiso 1 1 calc R U . . .
H11C H 0.4775 0.7051 -0.0303 0.084 Uiso 1 1 calc R U . . .
C12 C -0.0638(3) 0.9573(2) 0.11605(17) 0.0320(6) Uani 1 1 d . . . . .
H12A H -0.0404 0.9905 0.1511 0.048 Uiso 1 1 calc R U . . .
H12B H -0.1403 0.9899 0.1107 0.048 Uiso 1 1 calc R U . . .
H12C H -0.0104 0.9725 0.0684 0.048 Uiso 1 1 calc R U . . .
C13 C -0.1452(2) 0.7798(3) 0.24654(17) 0.0349(7) Uani 1 1 d . . . . .
H13A H -0.1575 0.7006 0.2635 0.052 Uiso 1 1 calc R U . . .
H13B H -0.2187 0.8250 0.2499 0.052 Uiso 1 1 calc R U . . .
H13C H -0.1021 0.8011 0.2772 0.052 Uiso 1 1 calc R U . . .
C14 C -0.1309(3) 0.7446(3) 0.09169(19) 0.0385(7) Uani 1 1 d . . . . .
H14A H -0.0870 0.7595 0.0410 0.058 Uiso 1 1 calc R U . . .
H14B H -0.2089 0.7794 0.0937 0.058 Uiso 1 1 calc R U . . .
H14C H -0.1319 0.6638 0.1097 0.058 Uiso 1 1 calc R U . . .
C15 C 0.52387(19) 0.3354(2) 0.32784(14) 0.0189(5) Uani 1 1 d . . . . .
C16 C 0.5796(2) 0.2737(2) 0.27562(16) 0.0277(6) Uani 1 1 d . . . . .
H16 H 0.5570 0.2837 0.2305 0.033 Uiso 1 1 calc R U . . .
C17 C 0.6705(2) 0.1958(3) 0.2916(2) 0.0403(8) Uani 1 1 d . . . . .
H17 H 0.7099 0.1517 0.2569 0.048 Uiso 1 1 calc R U . . .
C18 C 0.7032(3) 0.1825(2) 0.3567(2) 0.0422(9) Uani 1 1 d . . . . .
H18 H 0.7645 0.1290 0.3670 0.051 Uiso 1 1 calc R U . . .
C19 C 0.6477(2) 0.2464(3) 0.40697(18) 0.0368(7) Uani 1 1 d . . . . .
H19 H 0.6711 0.2374 0.4517 0.044 Uiso 1 1 calc R U . . .
C20 C 0.5573(2) 0.3242(2) 0.39273(15) 0.0266(6) Uani 1 1 d . . . . .
H20 H 0.5191 0.3689 0.4272 0.032 Uiso 1 1 calc R U . . .
C21 C 0.29179(19) 0.26941(19) 0.44583(12) 0.0158(5) Uani 1 1 d . . . . .
C22 C 0.2956(2) 0.2915(2) 0.51236(13) 0.0204(5) Uani 1 1 d . . . . .
H22 H 0.2724 0.3642 0.5224 0.024 Uiso 1 1 calc R U . . .
C23 C 0.3338(2) 0.2063(2) 0.56465(13) 0.0235(5) Uani 1 1 d . . . . .
H23 H 0.3366 0.2205 0.6107 0.028 Uiso 1 1 calc R U . . .
C24 C 0.3676(2) 0.1008(2) 0.54941(14) 0.0240(6) Uani 1 1 d . . . . .
H24 H 0.3950 0.0428 0.5847 0.029 Uiso 1 1 calc R U . . .
C25 C 0.3618(2) 0.0797(2) 0.48320(14) 0.0213(5) Uani 1 1 d . . . . .
H25 H 0.3842 0.0068 0.4733 0.026 Uiso 1 1 calc R U . . .
C26 C 0.3233(2) 0.1638(2) 0.43076(13) 0.0204(5) Uani 1 1 d . . . . .
H26 H 0.3187 0.1491 0.3853 0.024 Uiso 1 1 calc R U . . .
C27 C 0.2467(2) 0.25548(18) 0.25624(13) 0.0158(5) Uani 1 1 d . . . . .
C28 C 0.1383(2) 0.25061(18) 0.30001(13) 0.0163(5) Uani 1 1 d . . . . .
H28 H 0.1193 0.2767 0.3447 0.020 Uiso 1 1 calc R U . . .
C29 C 0.0577(2) 0.2068(2) 0.27730(14) 0.0231(5) Uani 1 1 d . . . . .
H29 H -0.0173 0.2038 0.3066 0.028 Uiso 1 1 calc R U . . .
C30 C 0.0848(3) 0.1675(2) 0.21270(16) 0.0293(6) Uani 1 1 d . . . . .
H30 H 0.0289 0.1381 0.1976 0.035 Uiso 1 1 calc R U . . .
C31 C 0.1946(3) 0.1718(2) 0.17030(15) 0.0298(6) Uani 1 1 d . . . . .
H31 H 0.2140 0.1447 0.1260 0.036 Uiso 1 1 calc R U . . .
C32 C 0.2757(2) 0.2149(2) 0.19189(13) 0.0230(5) Uani 1 1 d . . . . .
H32 H 0.3510 0.2169 0.1629 0.028 Uiso 1 1 calc R U . . .
C33 C 0.4216(2) 0.4989(2) 0.10701(13) 0.0189(5) Uani 1 1 d . . . . .
H33A H 0.4267 0.5783 0.1039 0.028 Uiso 1 1 calc R U . . .
H33B H 0.4775 0.4732 0.0665 0.028 Uiso 1 1 calc R U . . .
H33C H 0.4372 0.4560 0.1537 0.028 Uiso 1 1 calc R U . . .
C34 C 0.3045(2) 0.48248(18) 0.10234(12) 0.0148(5) Uani 1 1 d . . . . .
C35 C 0.2877(2) 0.4497(2) 0.04092(12) 0.0188(5) Uani 1 1 d . . . . .
H35 H 0.3506 0.4407 0.0015 0.023 Uiso 1 1 calc R U . . .
C36 C 0.1821(2) 0.4305(2) 0.03703(13) 0.0209(5) Uani 1 1 d . . . . .
H36 H 0.1712 0.4089 -0.0049 0.025 Uiso 1 1 calc R U . . .
C37 C 0.0896(2) 0.44319(19) 0.09615(12) 0.0170(5) Uani 1 1 d . . . . .
C38 C -0.0217(2) 0.4180(2) 0.09855(14) 0.0211(5) Uani 1 1 d . . . . .
H38 H -0.0369 0.3971 0.0576 0.025 Uiso 1 1 calc R U . . .
C39 C -0.1057(2) 0.4237(2) 0.15881(14) 0.0205(5) Uani 1 1 d . . . . .
H39 H -0.1792 0.4056 0.1599 0.025 Uiso 1 1 calc R U . . .
C40 C -0.0857(2) 0.45651(19) 0.22106(13) 0.0166(5) Uani 1 1 d . . . . .
C41 C -0.1682(2) 0.4540(2) 0.28647(13) 0.0193(5) Uani 1 1 d . . . . .
H41 H -0.2425 0.4354 0.2900 0.023 Uiso 1 1 calc R U . . .
C42 C -0.1397(2) 0.4790(2) 0.34512(13) 0.0181(5) Uani 1 1 d . . . . .
H42 H -0.1941 0.4751 0.3903 0.022 Uiso 1 1 calc R U . . .
C43 C -0.0315(2) 0.51021(18) 0.33964(12) 0.0149(5) Uani 1 1 d . . . . .
C44 C -0.0028(2) 0.5353(2) 0.40493(12) 0.0173(5) Uani 1 1 d . . . . .
H44A H 0.0715 0.4963 0.4108 0.026 Uiso 1 1 calc R U . . .
H44B H -0.0609 0.5100 0.4488 0.026 Uiso 1 1 calc R U . . .
H44C H 0.0000 0.6159 0.3981 0.026 Uiso 1 1 calc R U . . .
C45 C 0.02199(19) 0.48664(18) 0.21941(12) 0.0128(4) Uani 1 1 d . . . . .
C46 C 0.1120(2) 0.47833(18) 0.15529(12) 0.0142(4) Uani 1 1 d . . . . .
Ir1 Ir 0.22330(2) 0.56596(2) 0.25288(2) 0.01022(3) Uani 1 1 d D . . . .
N1 N 0.21736(17) 0.49815(15) 0.15816(10) 0.0137(4) Uani 1 1 d . . . . .
N2 N 0.04859(16) 0.51703(15) 0.27683(10) 0.0127(4) Uani 1 1 d . . . . .
O1 O 0.33915(14) 0.75984(14) 0.30153(9) 0.0190(4) Uani 1 1 d . . . . .
O2 O 0.12406(13) 0.75449(13) 0.36247(8) 0.0150(3) Uani 1 1 d . . . . .
O3 O 0.28214(15) 0.74791(14) 0.09490(9) 0.0201(4) Uani 1 1 d . . . . .
O4 O 0.06381(14) 0.74136(14) 0.14505(9) 0.0192(4) Uani 1 1 d . . . . .
O5 O 0.43716(14) 0.41896(14) 0.31193(9) 0.0185(4) Uani 1 1 d . . . . .
O6 O 0.24956(14) 0.35807(13) 0.39631(8) 0.0156(3) Uani 1 1 d . . . . .
O7 O 0.33233(13) 0.29856(13) 0.27433(9) 0.0149(3) Uani 1 1 d . . . . .
P1 P 0.30693(5) 0.40889(5) 0.31165(3) 0.01268(11) Uani 1 1 d . . . . .
Si1 Si 0.24006(5) 0.67161(5) 0.33557(3) 0.01321(12) Uani 1 1 d . . . . .
Si2 Si 0.47124(6) 0.77978(7) 0.26688(5) 0.03052(18) Uani 1 1 d . . . . .
Si3 Si 0.07942(6) 0.84820(5) 0.41329(3) 0.01544(13) Uani 1 1 d . . . . .
Si4 Si 0.18293(5) 0.73990(5) 0.17268(3) 0.01349(13) Uani 1 1 d . . . . .
Si5 Si 0.30722(7) 0.81547(6) 0.01029(4) 0.02589(17) Uani 1 1 d . . . . .
Si6 Si -0.06427(6) 0.80360(6) 0.15008(4) 0.01983(14) Uani 1 1 d . . . . .
H H 0.3510(13) 0.606(3) 0.2270(18) 0.044(10) Uiso 1 1 d D . . . .

loop_
_atom_site_aniso_label
_atom_site_aniso_U_11
_atom_site_aniso_U_22
_atom_site_aniso_U_33
_atom_site_aniso_U_23
_atom_site_aniso_U_13
_atom_site_aniso_U_12
C1 0.0269(13) 0.0223(13) 0.0192(12) -0.0088(10) -0.0103(10) 0.0025(10)
C2 0.0234(14) 0.0240(14) 0.0541(19) -0.0064(13) -0.0127(13) -0.0080(11)
C3 0.051(2) 0.149(5) 0.057(2) -0.058(3) 0.032(2) -0.065(3)
C4 0.0215(17) 0.0256(17) 0.202(6) -0.031(3) -0.032(3) 0.0015(14)
C5 0.0259(14) 0.0220(13) 0.0362(15) -0.0158(11) -0.0057(12) -0.0045(11)
C6 0.0204(13) 0.0212(13) 0.0292(13) -0.0098(10) -0.0038(11) 0.0024(10)
C7 0.0408(16) 0.0227(13) 0.0165(12) -0.0074(10) -0.0008(11) 0.0004(12)
C8 0.0262(13) 0.0145(11) 0.0201(12) -0.0030(9) -0.0059(10) -0.0001(10)
C9 0.0383(16) 0.0176(13) 0.0246(13) 0.0037(10) -0.0024(12) -0.0034(11)
C10 0.093(3) 0.0286(16) 0.0262(15) -0.0033(12) -0.0248(17) -0.0011(17)
C11 0.054(2) 0.045(2) 0.0373(18) 0.0085(15) 0.0223(17) 0.0148(17)
C12 0.0324(16) 0.0217(14) 0.0438(17) -0.0026(12) -0.0192(13) 0.0035(12)
C13 0.0261(15) 0.0343(16) 0.0386(16) -0.0054(13) 0.0020(13) -0.0041(12)
C14 0.0426(18) 0.0300(16) 0.056(2) -0.0157(14) -0.0357(16) 0.0080(13)
C15 0.0093(11) 0.0139(11) 0.0300(13) 0.0018(10) -0.0044(10) 0.0002(9)
C16 0.0202(13) 0.0236(13) 0.0397(16) -0.0083(12) -0.0068(12) -0.0001(11)
C17 0.0212(15) 0.0269(15) 0.071(2) -0.0160(15) -0.0051(15) 0.0054(12)
C18 0.0197(14) 0.0203(14) 0.080(3) 0.0117(15) -0.0192(15) -0.0006(11)
C19 0.0245(15) 0.0362(17) 0.0450(18) 0.0187(14) -0.0191(13) -0.0116(13)
C20 0.0186(13) 0.0304(14) 0.0280(13) 0.0032(11) -0.0064(11) -0.0062(11)
C21 0.0136(11) 0.0175(11) 0.0152(11) 0.0008(9) -0.0046(9) -0.0025(9)
C22 0.0231(13) 0.0215(12) 0.0175(11) -0.0047(9) -0.0066(10) -0.0003(10)
C23 0.0256(13) 0.0305(14) 0.0144(11) -0.0007(10) -0.0077(10) -0.0033(11)
C24 0.0232(13) 0.0250(13) 0.0221(12) 0.0046(10) -0.0099(10) -0.0030(11)
C25 0.0225(13) 0.0139(11) 0.0280(13) -0.0003(10) -0.0100(10) -0.0025(10)
C26 0.0254(13) 0.0168(12) 0.0206(12) -0.0023(9) -0.0086(10) -0.0038(10)
C27 0.0230(12) 0.0076(10) 0.0183(11) -0.0033(8) -0.0064(9) -0.0017(9)
C28 0.0205(12) 0.0107(10) 0.0172(11) -0.0013(8) -0.0041(9) -0.0021(9)
C29 0.0269(14) 0.0148(12) 0.0273(13) 0.0015(10) -0.0090(11) -0.0052(10)
C30 0.0423(17) 0.0179(13) 0.0361(15) -0.0035(11) -0.0215(13) -0.0107(12)
C31 0.0516(18) 0.0184(13) 0.0222(13) -0.0079(10) -0.0073(12) -0.0081(12)
C32 0.0333(15) 0.0151(12) 0.0186(12) -0.0049(9) -0.0004(10) -0.0025(10)
C33 0.0193(12) 0.0212(12) 0.0137(11) -0.0052(9) 0.0024(9) -0.0022(10)
C34 0.0209(12) 0.0100(10) 0.0128(10) -0.0013(8) -0.0034(9) -0.0011(9)
C35 0.0262(13) 0.0186(12) 0.0123(10) -0.0058(9) -0.0036(9) -0.0015(10)
C36 0.0316(14) 0.0187(12) 0.0151(11) -0.0070(9) -0.0071(10) -0.0017(10)
C37 0.0230(12) 0.0128(11) 0.0166(11) -0.0026(9) -0.0072(9) -0.0015(9)
C38 0.0284(14) 0.0190(12) 0.0220(12) -0.0065(10) -0.0136(10) -0.0037(10)
C39 0.0202(12) 0.0195(12) 0.0261(13) -0.0040(10) -0.0120(10) -0.0045(10)
C40 0.0182(12) 0.0126(11) 0.0203(11) -0.0021(9) -0.0074(9) -0.0027(9)
C41 0.0127(11) 0.0191(12) 0.0269(13) -0.0026(10) -0.0069(10) -0.0033(9)
C42 0.0147(11) 0.0195(12) 0.0178(11) -0.0015(9) -0.0004(9) -0.0038(9)
C43 0.0181(12) 0.0107(10) 0.0145(10) -0.0015(8) -0.0019(9) -0.0017(9)
C44 0.0165(12) 0.0218(12) 0.0138(11) -0.0054(9) -0.0007(9) -0.0037(9)
C45 0.0157(11) 0.0087(10) 0.0147(10) -0.0016(8) -0.0066(9) 0.0007(8)
C46 0.0196(12) 0.0111(10) 0.0116(10) 0.0001(8) -0.0044(9) -0.0031(9)
Ir1 0.01127(5) 0.00980(5) 0.01003(5) -0.00260(3) -0.00267(3) -0.00096(3)
N1 0.0191(10) 0.0098(9) 0.0118(9) -0.0018(7) -0.0025(7) -0.0022(7)
N2 0.0152(9) 0.0105(9) 0.0120(9) -0.0030(7) -0.0024(7) -0.0003(7)
O1 0.0171(8) 0.0191(9) 0.0230(9) -0.0074(7) -0.0036(7) -0.0054(7)
O2 0.0162(8) 0.0131(8) 0.0165(8) -0.0063(6) -0.0030(6) 0.0002(6)
O3 0.0234(9) 0.0175(8) 0.0158(8) -0.0012(6) -0.0007(7) -0.0006(7)
O4 0.0211(9) 0.0169(8) 0.0207(8) -0.0036(7) -0.0095(7) 0.0025(7)
O5 0.0137(8) 0.0158(8) 0.0265(9) -0.0036(7) -0.0077(7) 0.0015(7)
O6 0.0208(9) 0.0131(8) 0.0115(7) -0.0007(6) -0.0039(6) 0.0008(6)
O7 0.0133(8) 0.0111(7) 0.0187(8) -0.0037(6) -0.0013(6) 0.0009(6)
P1 0.0140(3) 0.0111(3) 0.0133(3) -0.0023(2) -0.0042(2) -0.0006(2)
Si1 0.0138(3) 0.0137(3) 0.0137(3) -0.0049(2) -0.0040(2) -0.0011(2)
Si2 0.0168(4) 0.0331(4) 0.0466(5) -0.0210(4) 0.0002(3) -0.0098(3)
Si3 0.0180(3) 0.0131(3) 0.0159(3) -0.0062(2) -0.0021(2) -0.0011(2)
Si4 0.0155(3) 0.0108(3) 0.0136(3) -0.0022(2) -0.0029(2) -0.0007(2)
Si5 0.0367(4) 0.0174(3) 0.0154(3) 0.0006(3) 0.0026(3) 0.0026(3)
Si6 0.0199(3) 0.0159(3) 0.0259(3) -0.0047(3) -0.0108(3) 0.0016(3)

loop_
_atom_type_symbol
_atom_type_description
_atom_type_scat_dispersion_real
_atom_type_scat_dispersion_imag
_atom_type_scat_source
C C 0.0033 0.0016 'International Tables Vol C Tables 4.2.6.8 and 6.1.1.4'
H H 0.0000 0.0000 'International Tables Vol C Tables 4.2.6.8 and 6.1.1.4'
Ir Ir -1.4442 7.9887 'International Tables Vol C Tables 4.2.6.8 and 6.1.1.4'
N N 0.0061 0.0033 'International Tables Vol C Tables 4.2.6.8 and 6.1.1.4'
O O 0.0106 0.0060 'International Tables Vol C Tables 4.2.6.8 and 6.1.1.4'
P P 0.1023 0.0942 'International Tables Vol C Tables 4.2.6.8 and 6.1.1.4'
Si Si 0.0817 0.0704 'International Tables Vol C Tables 4.2.6.8 and 6.1.1.4'

loop_
_geom_angle_atom_site_label_1
_geom_angle_atom_site_label_2
_geom_angle_atom_site_label_3
_geom_angle
_geom_angle_site_symmetry_1
_geom_angle_site_symmetry_3
_geom_angle_publ_flag
Si1 C1 H1A 109.5 . . ?
Si1 C1 H1B 109.5 . . ?
H1A C1 H1B 109.5 . . ?
Si1 C1 H1C 109.5 . . ?
H1A C1 H1C 109.5 . . ?
H1B C1 H1C 109.5 . . ?
Si2 C2 H2A 109.5 . . ?
Si2 C2 H2B 109.5 . . ?
H2A C2 H2B 109.5 . . ?
Si2 C2 H2C 109.5 . . ?
H2A C2 H2C 109.5 . . ?
H2B C2 H2C 109.5 . . ?
Si2 C3 H3A 109.5 . . ?
Si2 C3 H3B 109.5 . . ?
H3A C3 H3B 109.5 . . ?
Si2 C3 H3C 109.5 . . ?
H3A C3 H3C 109.5 . . ?
H3B C3 H3C 109.5 . . ?
Si2 C4 H4A 109.5 . . ?
Si2 C4 H4B 109.5 . . ?
H4A C4 H4B 109.5 . . ?
Si2 C4 H4C 109.5 . . ?
H4A C4 H4C 109.5 . . ?
H4B C4 H4C 109.5 . . ?
Si3 C5 H5A 109.5 . . ?
Si3 C5 H5B 109.5 . . ?
H5A C5 H5B 109.5 . . ?
Si3 C5 H5C 109.5 . . ?
H5A C5 H5C 109.5 . . ?
H5B C5 H5C 109.5 . . ?
Si3 C6 H6A 109.5 . . ?
Si3 C6 H6B 109.5 . . ?
H6A C6 H6B 109.5 . . ?
Si3 C6 H6C 109.5 . . ?
H6A C6 H6C 109.5 . . ?
H6B C6 H6C 109.5 . . ?
Si3 C7 H7A 109.5 . . ?
Si3 C7 H7B 109.5 . . ?
H7A C7 H7B 109.5 . . ?
Si3 C7 H7C 109.5 . . ?
H7A C7 H7C 109.5 . . ?
H7B C7 H7C 109.5 . . ?
Si4 C8 H8A 109.5 . . ?
Si4 C8 H8B 109.5 . . ?
H8A C8 H8B 109.5 . . ?
Si4 C8 H8C 109.5 . . ?
H8A C8 H8C 109.5 . . ?
H8B C8 H8C 109.5 . . ?
Si5 C9 H9A 109.5 . . ?
Si5 C9 H9B 109.5 . . ?
H9A C9 H9B 109.5 . . ?
Si5 C9 H9C 109.5 . . ?
H9A C9 H9C 109.5 . . ?
H9B C9 H9C 109.5 . . ?
Si5 C10 H10A 109.5 . . ?
Si5 C10 H10B 109.5 . . ?
H10A C10 H10B 109.5 . . ?
Si5 C10 H10C 109.5 . . ?
H10A C10 H10C 109.5 . . ?
H10B C10 H10C 109.5 . . ?
Si5 C11 H11A 109.5 . . ?
Si5 C11 H11B 109.5 . . ?
H11A C11 H11B 109.5 . . ?
Si5 C11 H11C 109.5 . . ?
H11A C11 H11C 109.5 . . ?
H11B C11 H11C 109.5 . . ?
Si6 C12 H12A 109.5 . . ?
Si6 C12 H12B 109.5 . . ?
H12A C12 H12B 109.5 . . ?
Si6 C12 H12C 109.5 . . ?
H12A C12 H12C 109.5 . . ?
H12B C12 H12C 109.5 . . ?
Si6 C13 H13A 109.5 . . ?
Si6 C13 H13B 109.5 . . ?
H13A C13 H13B 109.5 . . ?
Si6 C13 H13C 109.5 . . ?
H13A C13 H13C 109.5 . . ?
H13B C13 H13C 109.5 . . ?
Si6 C14 H14A 109.5 . . ?
Si6 C14 H14B 109.5 . . ?
H14A C14 H14B 109.5 . . ?
Si6 C14 H14C 109.5 . . ?
H14A C14 H14C 109.5 . . ?
H14B C14 H14C 109.5 . . ?
C20 C15 C16 121.9(2) . . ?
C20 C15 O5 118.5(2) . . ?
C16 C15 O5 119.3(2) . . ?
C15 C16 C17 117.7(3) . . ?
C15 C16 H16 121.1 . . ?
C17 C16 H16 121.1 . . ?
C18 C17 C16 120.8(3) . . ?
C18 C17 H17 119.6 . . ?
C16 C17 H17 119.6 . . ?
C19 C18 C17 120.2(3) . . ?
C19 C18 H18 119.9 . . ?
C17 C18 H18 119.9 . . ?
C18 C19 C20 120.3(3) . . ?
C18 C19 H19 119.8 . . ?
C20 C19 H19 119.8 . . ?
C15 C20 C19 119.0(3) . . ?
C15 C20 H20 120.5 . . ?
C19 C20 H20 120.5 . . ?
C26 C21 C22 121.2(2) . . ?
C26 C21 O6 122.2(2) . . ?
C22 C21 O6 116.6(2) . . ?
C21 C22 C23 119.4(2) . . ?
C21 C22 H22 120.3 . . ?
C23 C22 H22 120.3 . . ?
C24 C23 C22 119.8(2) . . ?
C24 C23 H23 120.1 . . ?
C22 C23 H23 120.1 . . ?
C25 C24 C23 120.2(2) . . ?
C25 C24 H24 119.9 . . ?
C23 C24 H24 119.9 . . ?
C24 C25 C26 120.6(2) . . ?
C24 C25 H25 119.7 . . ?
C26 C25 H25 119.7 . . ?
C21 C26 C25 118.9(2) . . ?
C21 C26 H26 120.6 . . ?
C25 C26 H26 120.6 . . ?
C28 C27 C32 120.9(2) . . ?
C28 C27 O7 122.6(2) . . ?
C32 C27 O7 116.5(2) . . ?
C27 C28 C29 118.6(2) . . ?
C27 C28 H28 120.7 . . ?
C29 C28 H28 120.7 . . ?
C30 C29 C28 121.2(3) . . ?
C30 C29 H29 119.4 . . ?
C28 C29 H29 119.4 . . ?
C29 C30 C31 119.1(3) . . ?
C29 C30 H30 120.5 . . ?
C31 C30 H30 120.5 . . ?
C32 C31 C30 120.6(2) . . ?
C32 C31 H31 119.7 . . ?
C30 C31 H31 119.7 . . ?
C31 C32 C27 119.5(2) . . ?
C31 C32 H32 120.2 . . ?
C27 C32 H32 120.2 . . ?
C34 C33 H33A 109.5 . . ?
C34 C33 H33B 109.5 . . ?
H33A C33 H33B 109.5 . . ?
C34 C33 H33C 109.5 . . ?
H33A C33 H33C 109.5 . . ?
H33B C33 H33C 109.5 . . ?
N1 C34 C35 121.0(2) . . ?
N1 C34 C33 118.8(2) . . ?
C35 C34 C33 120.2(2) . . ?
C36 C35 C34 120.9(2) . . ?
C36 C35 H35 119.6 . . ?
C34 C35 H35 119.6 . . ?
C35 C36 C37 119.1(2) . . ?
C35 C36 H36 120.5 . . ?
C37 C36 H36 120.5 . . ?
C46 C37 C36 117.1(2) . . ?
C46 C37 C38 120.3(2) . . ?
C36 C37 C38 122.6(2) . . ?
C39 C38 C37 120.4(2) . . ?
C39 C38 H38 119.8 . . ?
C37 C38 H38 119.8 . . ?
C38 C39 C40 121.0(2) . . ?
C38 C39 H39 119.5 . . ?
C40 C39 H39 119.5 . . ?
C41 C40 C45 117.5(2) . . ?
C41 C40 C39 122.3(2) . . ?
C45 C40 C39 120.1(2) . . ?
C42 C41 C40 118.6(2) . . ?
C42 C41 H41 120.7 . . ?
C40 C41 H41 120.7 . . ?
C41 C42 C43 121.1(2) . . ?
C41 C42 H42 119.5 . . ?
C43 C42 H42 119.5 . . ?
N2 C43 C42 121.8(2) . . ?
N2 C43 C44 118.5(2) . . ?
C42 C43 C44 119.7(2) . . ?
C43 C44 H44A 109.5 . . ?
C43 C44 H44B 109.5 . . ?
H44A C44 H44B 109.5 . . ?
C43 C44 H44C 109.5 . . ?
H44A C44 H44C 109.5 . . ?
H44B C44 H44C 109.5 . . ?
N2 C45 C40 123.7(2) . . ?
N2 C45 C46 117.7(2) . . ?
C40 C45 C46 118.5(2) . . ?
N1 C46 C37 123.3(2) . . ?
N1 C46 C45 117.0(2) . . ?
C37 C46 C45 119.6(2) . . ?
N1 Ir1 N2 75.55(7) . . ?
N1 Ir1 P1 95.74(5) . . ?
N2 Ir1 P1 99.23(5) . . ?
N1 Ir1 Si1 168.06(5) . . ?
N2 Ir1 Si1 110.63(5) . . ?
P1 Ir1 Si1 93.33(2) . . ?
N1 Ir1 Si4 82.10(5) . . ?
N2 Ir1 Si4 94.32(5) . . ?
P1 Ir1 Si4 165.31(2) . . ?
Si1 Ir1 Si4 87.16(2) . . ?
N1 Ir1 H 100.1(12) . . ?
N2 Ir1 H 174.5(12) . . ?
P1 Ir1 H 84.5(12) . . ?
Si1 Ir1 H 73.0(12) . . ?
Si4 Ir1 H 81.6(12) . . ?
C34 N1 C46 118.7(2) . . ?
C34 N1 Ir1 126.31(17) . . ?
C46 N1 Ir1 114.86(14) . . ?
C43 N2 C45 117.1(2) . . ?
C43 N2 Ir1 129.16(16) . . ?
C45 N2 Ir1 113.73(14) . . ?
Si2 O1 Si1 148.83(12) . . ?
Si3 O2 Si1 140.40(12) . . ?
Si5 O3 Si4 141.29(11) . . ?
Si6 O4 Si4 142.31(11) . . ?
C15 O5 P1 130.10(16) . . ?
C21 O6 P1 129.21(14) . . ?
C27 O7 P1 121.68(14) . . ?
O5 P1 O6 104.59(9) . . ?
O5 P1 O7 96.53(9) . . ?
O6 P1 O7 102.44(8) . . ?
O5 P1 Ir1 113.03(6) . . ?
O6 P1 Ir1 119.13(6) . . ?
O7 P1 Ir1 117.99(7) . . ?
O1 Si1 O2 102.94(9) . . ?
O1 Si1 C1 101.26(11) . . ?
O2 Si1 C1 103.07(10) . . ?
O1 Si1 Ir1 113.44(6) . . ?
O2 Si1 Ir1 114.71(7) . . ?
C1 Si1 Ir1 119.30(8) . . ?
O1 Si2 C4 109.48(15) . . ?
O1 Si2 C2 108.02(11) . . ?
C4 Si2 C2 111.12(18) . . ?
O1 Si2 C3 110.72(15) . . ?
C4 Si2 C3 110.2(3) . . ?
C2 Si2 C3 107.24(19) . . ?
O2 Si3 C5 111.16(10) . . ?
O2 Si3 C6 108.57(11) . . ?
C5 Si3 C6 109.80(13) . . ?
O2 Si3 C7 110.08(10) . . ?
C5 Si3 C7 109.52(14) . . ?
C6 Si3 C7 107.63(12) . . ?
O4 Si4 O3 102.95(9) . . ?
O4 Si4 C8 103.95(10) . . ?
O3 Si4 C8 104.08(10) . . ?
O4 Si4 Ir1 111.37(7) . . ?
O3 Si4 Ir1 108.13(6) . . ?
C8 Si4 Ir1 124.24(8) . . ?
O3 Si5 C10 109.83(13) . . ?
O3 Si5 C11 108.10(13) . . ?
C10 Si5 C11 109.3(2) . . ?
O3 Si5 C9 112.18(11) . . ?
C10 Si5 C9 110.86(15) . . ?
C11 Si5 C9 106.47(16) . . ?
O4 Si6 C13 110.04(12) . . ?
O4 Si6 C14 106.83(12) . . ?
C13 Si6 C14 111.39(16) . . ?
O4 Si6 C12 111.86(12) . . ?
C13 Si6 C12 107.57(14) . . ?
C14 Si6 C12 109.20(14) . . ?

loop_
_geom_bond_atom_site_label_1
_geom_bond_atom_site_label_2
_geom_bond_distance
_geom_bond_site_symmetry_2
_geom_bond_publ_flag
C1 Si1 1.893(3) . ?
C1 H1A 0.9800 . ?
C1 H1B 0.9800 . ?
C1 H1C 0.9800 . ?
C2 Si2 1.853(3) . ?
C2 H2A 0.9800 . ?
C2 H2B 0.9800 . ?
C2 H2C 0.9800 . ?
C3 Si2 1.872(4) . ?
C3 H3A 0.9800 . ?
C3 H3B 0.9800 . ?
C3 H3C 0.9800 . ?
C4 Si2 1.851(4) . ?
C4 H4A 0.9800 . ?
C4 H4B 0.9800 . ?
C4 H4C 0.9800 . ?
C5 Si3 1.855(3) . ?
C5 H5A 0.9800 . ?
C5 H5B 0.9800 . ?
C5 H5C 0.9800 . ?
C6 Si3 1.857(3) . ?
C6 H6A 0.9800 . ?
C6 H6B 0.9800 . ?
C6 H6C 0.9800 . ?
C7 Si3 1.868(3) . ?
C7 H7A 0.9800 . ?
C7 H7B 0.9800 . ?
C7 H7C 0.9800 . ?
C8 Si4 1.871(2) . ?
C8 H8A 0.9800 . ?
C8 H8B 0.9800 . ?
C8 H8C 0.9800 . ?
C9 Si5 1.862(3) . ?
C9 H9A 0.9800 . ?
C9 H9B 0.9800 . ?
C9 H9C 0.9800 . ?
C10 Si5 1.858(4) . ?
C10 H10A 0.9800 . ?
C10 H10B 0.9800 . ?
C10 H10C 0.9800 . ?
C11 Si5 1.860(3) . ?
C11 H11A 0.9800 . ?
C11 H11B 0.9800 . ?
C11 H11C 0.9800 . ?
C12 Si6 1.863(3) . ?
C12 H12A 0.9800 . ?
C12 H12B 0.9800 . ?
C12 H12C 0.9800 . ?
C13 Si6 1.852(3) . ?
C13 H13A 0.9800 . ?
C13 H13B 0.9800 . ?
C13 H13C 0.9800 . ?
C14 Si6 1.859(3) . ?
C14 H14A 0.9800 . ?
C14 H14B 0.9800 . ?
C14 H14C 0.9800 . ?
C15 C20 1.377(4) . ?
C15 C16 1.384(4) . ?
C15 O5 1.403(3) . ?
C16 C17 1.402(4) . ?
C16 H16 0.9500 . ?
C17 C18 1.374(5) . ?
C17 H17 0.9500 . ?
C18 C19 1.373(5) . ?
C18 H18 0.9500 . ?
C19 C20 1.388(4) . ?
C19 H19 0.9500 . ?
C20 H20 0.9500 . ?
C21 C26 1.380(3) . ?
C21 C22 1.381(3) . ?
C21 O6 1.403(3) . ?
C22 C23 1.391(3) . ?
C22 H22 0.9500 . ?
C23 C24 1.383(4) . ?
C23 H23 0.9500 . ?
C24 C25 1.377(4) . ?
C24 H24 0.9500 . ?
C25 C26 1.388(3) . ?
C25 H25 0.9500 . ?
C26 H26 0.9500 . ?
C27 C28 1.383(3) . ?
C27 C32 1.387(3) . ?
C27 O7 1.388(3) . ?
C28 C29 1.388(4) . ?
C28 H28 0.9500 . ?
C29 C30 1.384(4) . ?
C29 H29 0.9500 . ?
C30 C31 1.387(4) . ?
C30 H30 0.9500 . ?
C31 C32 1.377(4) . ?
C31 H31 0.9500 . ?
C32 H32 0.9500 . ?
C33 C34 1.499(4) . ?
C33 H33A 0.9800 . ?
C33 H33B 0.9800 . ?
C33 H33C 0.9800 . ?
C34 N1 1.338(3) . ?
C34 C35 1.402(3) . ?
C35 C36 1.368(4) . ?
C35 H35 0.9500 . ?
C36 C37 1.409(3) . ?
C36 H36 0.9500 . ?
C37 C46 1.404(3) . ?
C37 C38 1.425(4) . ?
C38 C39 1.352(3) . ?
C38 H38 0.9500 . ?
C39 C40 1.433(3) . ?
C39 H39 0.9500 . ?
C40 C41 1.401(3) . ?
C40 C45 1.409(3) . ?
C41 C42 1.369(4) . ?
C41 H41 0.9500 . ?
C42 C43 1.402(3) . ?
C42 H42 0.9500 . ?
C43 N2 1.348(3) . ?
C43 C44 1.491(3) . ?
C44 H44A 0.9800 . ?
C44 H44B 0.9800 . ?
C44 H44C 0.9800 . ?
C45 N2 1.367(3) . ?
C45 C46 1.447(3) . ?
C46 N1 1.360(3) . ?
Ir1 N1 2.1931(19) . ?
Ir1 N2 2.212(2) . ?
Ir1 P1 2.2496(6) . ?
Ir1 Si1 2.3387(6) . ?
Ir1 Si4 2.4042(6) . ?
Ir1 H 1.629(10) . ?
O1 Si2 1.6167(18) . ?
O1 Si1 1.6591(18) . ?
O2 Si3 1.6321(16) . ?
O2 Si1 1.6648(16) . ?
O3 Si5 1.6255(17) . ?
O3 Si4 1.6687(16) . ?
O4 Si6 1.6266(17) . ?
O4 Si4 1.6623(19) . ?
O5 P1 1.6134(18) . ?
O6 P1 1.6221(16) . ?
O7 P1 1.6389(16) . ?

loop_
_geom_torsion_atom_site_label_1
_geom_torsion_atom_site_label_2
_geom_torsion_atom_site_label_3
_geom_torsion_atom_site_label_4
_geom_torsion
_geom_torsion_site_symmetry_1
_geom_torsion_site_symmetry_2
_geom_torsion_site_symmetry_3
_geom_torsion_site_symmetry_4
_geom_torsion_publ_flag
C20 C15 C16 C17 1.7(4) . . . . ?
O5 C15 C16 C17 176.0(2) . . . . ?
C15 C16 C17 C18 -0.6(4) . . . . ?
C16 C17 C18 C19 -0.6(5) . . . . ?
C17 C18 C19 C20 0.6(4) . . . . ?
C16 C15 C20 C19 -1.8(4) . . . . ?
O5 C15 C20 C19 -176.1(2) . . . . ?
C18 C19 C20 C15 0.5(4) . . . . ?
C26 C21 C22 C23 1.2(4) . . . . ?
O6 C21 C22 C23 178.3(2) . . . . ?
C21 C22 C23 C24 0.2(4) . . . . ?
C22 C23 C24 C25 -1.1(4) . . . . ?
C23 C24 C25 C26 0.8(4) . . . . ?
C22 C21 C26 C25 -1.5(4) . . . . ?
O6 C21 C26 C25 -178.5(2) . . . . ?
C24 C25 C26 C21 0.5(4) . . . . ?
C32 C27 C28 C29 -1.7(3) . . . . ?
O7 C27 C28 C29 179.6(2) . . . . ?
C27 C28 C29 C30 0.7(4) . . . . ?
C28 C29 C30 C31 0.3(4) . . . . ?
C29 C30 C31 C32 -0.3(4) . . . . ?
C30 C31 C32 C27 -0.7(4) . . . . ?
C28 C27 C32 C31 1.7(4) . . . . ?
O7 C27 C32 C31 -179.5(2) . . . . ?
N1 C34 C35 C36 -1.4(4) . . . . ?
C33 C34 C35 C36 177.6(2) . . . . ?
C34 C35 C36 C37 -0.5(4) . . . . ?
C35 C36 C37 C46 1.7(3) . . . . ?
C35 C36 C37 C38 -175.9(2) . . . . ?
C46 C37 C38 C39 -2.5(4) . . . . ?
C36 C37 C38 C39 175.1(2) . . . . ?
C37 C38 C39 C40 0.9(4) . . . . ?
C38 C39 C40 C41 -174.5(2) . . . . ?
C38 C39 C40 C45 1.8(4) . . . . ?
C45 C40 C41 C42 -1.0(3) . . . . ?
C39 C40 C41 C42 175.4(2) . . . . ?
C40 C41 C42 C43 2.2(4) . . . . ?
C41 C42 C43 N2 0.0(4) . . . . ?
C41 C42 C43 C44 -179.1(2) . . . . ?
C41 C40 C45 N2 -2.4(3) . . . . ?
C39 C40 C45 N2 -178.8(2) . . . . ?
C41 C40 C45 C46 173.5(2) . . . . ?
C39 C40 C45 C46 -2.9(3) . . . . ?
C36 C37 C46 N1 -1.2(3) . . . . ?
C38 C37 C46 N1 176.5(2) . . . . ?
C36 C37 C46 C45 -176.4(2) . . . . ?
C38 C37 C46 C45 1.3(3) . . . . ?
N2 C45 C46 N1 2.0(3) . . . . ?
C40 C45 C46 N1 -174.1(2) . . . . ?
N2 C45 C46 C37 177.5(2) . . . . ?
C40 C45 C46 C37 1.4(3) . . . . ?
C35 C34 N1 C46 2.0(3) . . . . ?
C33 C34 N1 C46 -177.1(2) . . . . ?
C35 C34 N1 Ir1 -173.08(16) . . . . ?
C33 C34 N1 Ir1 7.9(3) . . . . ?
C37 C46 N1 C34 -0.7(3) . . . . ?
C45 C46 N1 C34 174.68(19) . . . . ?
C37 C46 N1 Ir1 174.93(17) . . . . ?
C45 C46 N1 Ir1 -9.7(2) . . . . ?
C42 C43 N2 C45 -3.3(3) . . . . ?
C44 C43 N2 C45 175.9(2) . . . . ?
C42 C43 N2 Ir1 179.03(16) . . . . ?
C44 C43 N2 Ir1 -1.8(3) . . . . ?
C40 C45 N2 C43 4.5(3) . . . . ?
C46 C45 N2 C43 -171.46(19) . . . . ?
C40 C45 N2 Ir1 -177.46(17) . . . . ?
C46 C45 N2 Ir1 6.6(2) . . . . ?
C20 C15 O5 P1 -107.7(3) . . . . ?
C16 C15 O5 P1 77.8(3) . . . . ?
C26 C21 O6 P1 -56.2(3) . . . . ?
C22 C21 O6 P1 126.6(2) . . . . ?
C28 C27 O7 P1 -39.0(3) . . . . ?
C32 C27 O7 P1 142.18(18) . . . . ?
C15 O5 P1 O6 64.5(2) . . . . ?
C15 O5 P1 O7 -40.2(2) . . . . ?
C15 O5 P1 Ir1 -164.42(18) . . . . ?
C21 O6 P1 O5 -45.1(2) . . . . ?
C21 O6 P1 O7 55.2(2) . . . . ?
C21 O6 P1 Ir1 -172.53(17) . . . . ?
C27 O7 P1 O5 -175.75(16) . . . . ?
C27 O7 P1 O6 77.69(17) . . . . ?
C27 O7 P1 Ir1 -55.30(17) . . . . ?
Si2 O1 Si1 O2 175.0(2) . . . . ?
Si2 O1 Si1 C1 68.6(2) . . . . ?
Si2 O1 Si1 Ir1 -60.5(2) . . . . ?
Si3 O2 Si1 O1 -53.38(18) . . . . ?
Si3 O2 Si1 C1 51.63(19) . . . . ?
Si3 O2 Si1 Ir1 -177.09(13) . . . . ?
Si1 O1 Si2 C4 -30.6(3) . . . . ?
Si1 O1 Si2 C2 -151.7(2) . . . . ?
Si1 O1 Si2 C3 91.1(3) . . . . ?
Si1 O2 Si3 C5 40.6(2) . . . . ?
Si1 O2 Si3 C6 161.50(16) . . . . ?
Si1 O2 Si3 C7 -80.9(2) . . . . ?
Si6 O4 Si4 O3 -129.08(18) . . . . ?
Si6 O4 Si4 C8 -20.8(2) . . . . ?
Si6 O4 Si4 Ir1 115.27(17) . . . . ?
Si5 O3 Si4 O4 45.1(2) . . . . ?
Si5 O3 Si4 C8 -63.1(2) . . . . ?
Si5 O3 Si4 Ir1 163.08(17) . . . . ?
Si4 O3 Si5 C10 -73.4(2) . . . . ?
Si4 O3 Si5 C11 167.5(2) . . . . ?
Si4 O3 Si5 C9 50.4(2) . . . . ?
Si4 O4 Si6 C13 -62.3(2) . . . . ?
Si4 O4 Si6 C14 176.67(19) . . . . ?
Si4 O4 Si6 C12 57.2(2) . . . . ?
